data_4112428
loop_
_publ_author_name
'Javier Vela'
'Sebastian Stoian'
'Christine J. Flaschenriem'
'Eckard M\"unck'
'Patrick L. Holland'

_publ_section_title
;
 A Sulfido-Bridged Diiron(II) Compound and Its Reactions with
 Nitrogenase-Relevant Substrates
;
_journal_name_full 'Journal of the American Chemical Society'
_journal_page_first 4522
_journal_page_last 4523
_journal_paper_doi 10.1021/ja049417l
_journal_volume 126
_journal_year 2004
_chemical_formula_sum 'C62 H98 Fe2 N8 S'
_chemical_formula_weight 1099.24
_chemical_name_common 1(H2NNMe2)2
_chemical_name_systematic
;
 ?
;
_space_group_IT_number 14
_symmetry_cell_setting monoclinic
_symmetry_space_group_name_Hall '-P 2ybc'
_symmetry_space_group_name_H-M 'P 1 21/c 1'
_atom_sites_solution_hydrogens geom
_atom_sites_solution_primary direct
_atom_sites_solution_secondary difmap
_audit_creation_method SHELXL-97
_cell_angle_alpha 90.00
_cell_angle_beta 92.630(3)
_cell_angle_gamma 90.00
_cell_formula_units_Z 4
_cell_length_a 18.143(3)
_cell_length_b 14.296(2)
_cell_length_c 24.361(4)
_cell_measurement_reflns_used 6573
_cell_measurement_temperature 193(2)
_cell_measurement_theta_max 24
_cell_measurement_theta_min 2
_cell_volume 6311.9(17)
_computing_structure_refinement 'SHELXL-97 (Sheldrick, 1997)'
_diffrn_ambient_temperature 193(2)
_diffrn_measured_fraction_theta_full 0.999
_diffrn_measured_fraction_theta_max 0.999
_diffrn_radiation_monochromator graphite
_diffrn_radiation_source 'fine-focus sealed tube'
_diffrn_radiation_type MoK\a
_diffrn_radiation_wavelength 0.71073
_diffrn_reflns_av_R_equivalents 0.0000
_diffrn_reflns_av_sigmaI/netI 0.0521
_diffrn_reflns_limit_h_max 20
_diffrn_reflns_limit_h_min -20
_diffrn_reflns_limit_k_max 15
_diffrn_reflns_limit_k_min 0
_diffrn_reflns_limit_l_max 27
_diffrn_reflns_limit_l_min 0
_diffrn_reflns_number 9060
_diffrn_reflns_theta_full 23.26
_diffrn_reflns_theta_max 23.26
_diffrn_reflns_theta_min 2.06
_exptl_absorpt_coefficient_mu 0.535
_exptl_absorpt_correction_T_max 0.99
_exptl_absorpt_correction_T_min 0.84
_exptl_absorpt_correction_type empirical
_exptl_absorpt_process_details SADABS
_exptl_crystal_colour orange
_exptl_crystal_density_diffrn 1.157
_exptl_crystal_description plate
_exptl_crystal_F_000 2376
_exptl_crystal_size_max 0.40
_exptl_crystal_size_mid 0.10
_exptl_crystal_size_min 0.04
_refine_diff_density_max 0.908
_refine_diff_density_min -0.390
_refine_diff_density_rms 0.060
_refine_ls_extinction_method none
_refine_ls_goodness_of_fit_ref 1.061
_refine_ls_hydrogen_treatment mixed
_refine_ls_matrix_type full
_refine_ls_number_parameters 682
_refine_ls_number_reflns 9060
_refine_ls_number_restraints 0
_refine_ls_restrained_S_all 1.061
_refine_ls_R_factor_all 0.0748
_refine_ls_R_factor_gt 0.0508
_refine_ls_shift/su_max 0.003
_refine_ls_shift/su_mean 0.000
_refine_ls_structure_factor_coef Fsqd
_refine_ls_weighting_details 'calc w=1/[\s^2^(Fo^2^)+(0.0608P)^2^+2.6694P] where P=(Fo^2^+2Fc^2^)/3'
_refine_ls_weighting_scheme calc
_refine_ls_wR_factor_gt 0.1111
_refine_ls_wR_factor_ref 0.1201
_reflns_number_gt 6887
_reflns_number_total 9060
_reflns_threshold_expression >2sigma(I)
_cod_data_source_file ja049417lsi20040202_112433_4.cif
_cod_data_source_block 1.(H2NNMe2)2
_cod_original_cell_volume 6312.0(18)
_cod_database_code 4112428

loop_
_symmetry_equiv_pos_as_xyz
'x, y, z'
'-x, y+1/2, -z+1/2'
'-x, -y, -z'
'x, -y-1/2, z-1/2'

loop_
_atom_site_label
_atom_site_type_symbol
_atom_site_fract_x
_atom_site_fract_y
_atom_site_fract_z
_atom_site_U_iso_or_equiv
_atom_site_adp_type
_atom_site_occupancy
_atom_site_symmetry_multiplicity
_atom_site_calc_flag
_atom_site_refinement_flags
C11 C 0.5442(2) 0.5794(3) 0.18136(16) 0.0409(10) Uani 1 1 d .
H11A H 0.5054 0.5347 0.1898 0.061 Uiso 1 1 calc R
H11B H 0.5221 0.6335 0.1621 0.061 Uiso 1 1 calc R
H11C H 0.5696 0.6002 0.2156 0.061 Uiso 1 1 calc R
C12 C 0.6194(2) 0.4168(2) 0.21431(14) 0.0289(9) Uani 1 1 d .
C13 C 0.76997(19) 0.4731(2) 0.02437(14) 0.0266(9) Uani 1 1 d .
C14 C 1.0287(2) -0.0056(3) 0.16866(15) 0.0359(10) Uani 1 1 d .
H14A H 1.0658 0.0411 0.1598 0.054 Uiso 1 1 calc R
H14B H 1.0438 -0.0671 0.1554 0.054 Uiso 1 1 calc R
H14C H 1.0242 -0.0081 0.2086 0.054 Uiso 1 1 calc R
C15 C 0.97816(19) 0.1772(2) 0.17013(14) 0.0257(8) Uani 1 1 d .
C16 C 0.71595(19) 0.0005(2) 0.10004(14) 0.0277(9) Uani 1 1 d .
C21 C 0.59915(18) 0.5327(2) 0.14507(14) 0.0257(8) Uani 1 1 d .
C22 C 0.5687(2) 0.3474(3) 0.22703(15) 0.0351(9) Uani 1 1 d .
C23 C 0.84201(19) 0.4769(2) 0.04787(15) 0.0296(9) Uani 1 1 d .
C24 C 0.95502(18) 0.0210(2) 0.14128(13) 0.0227(8) Uani 1 1 d .
C25 C 0.9605(2) 0.2000(3) 0.22448(15) 0.0323(9) Uani 1 1 d .
C26 C 0.6817(2) -0.0079(3) 0.15057(16) 0.0377(10) Uani 1 1 d .
C31 C 0.61923(19) 0.5841(2) 0.09919(14) 0.0258(8) Uani 1 1 d .
H31 H 0.5907 0.6386 0.0913 0.031 Uiso 1 1 calc R
C32 C 0.5676(3) 0.3173(3) 0.28181(17) 0.0549(13) Uani 1 1 d .
H32 H 0.5340 0.2697 0.2914 0.066 Uiso 1 1 calc R
C33 C 0.9004(2) 0.4669(3) 0.01293(18) 0.0423(11) Uani 1 1 d .
H33 H 0.9496 0.4699 0.0280 0.051 Uiso 1 1 calc R
C34 C 0.9132(2) -0.0536(2) 0.11925(14) 0.0278(9) Uani 1 1 d .
H34 H 0.9401 -0.1097 0.1140 0.033 Uiso 1 1 calc R
C35 C 1.0056(2) 0.2627(3) 0.25346(18) 0.0487(11) Uani 1 1 d .
H35 H 0.9951 0.2772 0.2903 0.058 Uiso 1 1 calc R
C36 C 0.6066(2) -0.0240(3) 0.15035(18) 0.0463(11) Uani 1 1 d .
H36 H 0.5835 -0.0308 0.1844 0.056 Uiso 1 1 calc R
C37 C 0.4996(2) 0.2245(3) 0.0103(2) 0.0588(14) Uani 1 1 d .
H37A H 0.4461 0.2336 0.0058 0.088 Uiso 1 1 calc R
H37B H 0.5098 0.1629 0.0266 0.088 Uiso 1 1 calc R
H37C H 0.5216 0.2283 -0.0256 0.088 Uiso 1 1 calc R
C38 C 0.8719(3) 0.1964(3) -0.07107(17) 0.0781(18) Uani 1 1 d .
H38A H 0.9187 0.2306 -0.0675 0.117 Uiso 1 1 calc R
H38B H 0.8312 0.2410 -0.0765 0.117 Uiso 1 1 calc R
H38C H 0.8727 0.1541 -0.1027 0.117 Uiso 1 1 calc R
C41 C 0.67561(18) 0.5659(2) 0.06342(13) 0.0221(8) Uani 1 1 d .
C42 C 0.6142(3) 0.3552(3) 0.32172(17) 0.0641(14) Uani 1 1 d .
H42 H 0.6124 0.3340 0.3586 0.077 Uiso 1 1 calc R
C43 C 0.8888(2) 0.4530(3) -0.04217(19) 0.0524(12) Uani 1 1 d .
H43 H 0.9296 0.4474 -0.0651 0.063 Uiso 1 1 calc R
C44 C 0.8383(2) -0.0583(2) 0.10383(14) 0.0264(8) Uani 1 1 d .
C45 C 1.0651(3) 0.3045(3) 0.2306(2) 0.0558(13) Uani 1 1 d .
H45 H 1.0950 0.3475 0.2513 0.067 Uiso 1 1 calc R
C46 C 0.5641(2) -0.0304(3) 0.10194(18) 0.0461(11) Uani 1 1 d .
H46 H 0.5125 -0.0411 0.1025 0.055 Uiso 1 1 calc R
C47 C 0.5141(2) 0.3883(3) 0.02786(17) 0.0395(10) Uani 1 1 d .
H47A H 0.5372 0.4339 0.0533 0.059 Uiso 1 1 calc R
H47B H 0.4605 0.3972 0.0263 0.059 Uiso 1 1 calc R
H47C H 0.5328 0.3974 -0.0089 0.059 Uiso 1 1 calc R
C48 C 0.9197(2) 0.0758(3) -0.01207(16) 0.0422(11) Uani 1 1 d .
H48A H 0.9672 0.1086 -0.0095 0.063 Uiso 1 1 calc R
H48B H 0.9193 0.0315 -0.0428 0.063 Uiso 1 1 calc R
H48C H 0.9125 0.0419 0.0222 0.063 Uiso 1 1 calc R
C51 C 0.6991(2) 0.6478(2) 0.02850(15) 0.0333(9) Uani 1 1 d .
H51A H 0.7517 0.6422 0.0216 0.050 Uiso 1 1 calc R
H51B H 0.6903 0.7065 0.0479 0.050 Uiso 1 1 calc R
H51C H 0.6704 0.6475 -0.0066 0.050 Uiso 1 1 calc R
C52 C 0.6630(3) 0.4229(3) 0.30871(17) 0.0547(13) Uani 1 1 d .
H52 H 0.6945 0.4490 0.3369 0.066 Uiso 1 1 calc R
C53 C 0.8183(2) 0.4470(3) -0.06446(17) 0.0452(11) Uani 1 1 d .
H53 H 0.8109 0.4358 -0.1028 0.054 Uiso 1 1 calc R
C54 C 0.8072(2) -0.1544(2) 0.09057(17) 0.0419(10) Uani 1 1 d .
H54A H 0.7716 -0.1716 0.1179 0.063 Uiso 1 1 calc R
H54B H 0.8474 -0.2003 0.0913 0.063 Uiso 1 1 calc R
H54C H 0.7825 -0.1536 0.0540 0.063 Uiso 1 1 calc R
C55 C 1.0807(2) 0.2836(3) 0.17755(19) 0.0477(11) Uani 1 1 d .
H55 H 1.1213 0.3135 0.1616 0.057 Uiso 1 1 calc R
C56 C 0.5979(2) -0.0210(3) 0.05293(17) 0.0409(10) Uani 1 1 d .
H56 H 0.5686 -0.0247 0.0196 0.049 Uiso 1 1 calc R
C62 C 0.6680(2) 0.4551(3) 0.25500(15) 0.0372(10) Uani 1 1 d .
C63 C 0.7571(2) 0.4569(2) -0.03239(15) 0.0319(9) Uani 1 1 d .
C65 C 1.0389(2) 0.2198(2) 0.14629(15) 0.0316(9) Uani 1 1 d .
C66 C 0.6732(2) -0.0063(2) 0.05036(15) 0.0292(9) Uani 1 1 d .
C72 C 0.5158(2) 0.3057(3) 0.18445(16) 0.0384(10) Uani 1 1 d .
H72 H 0.5233 0.3387 0.1489 0.046 Uiso 1 1 calc R
C73 C 0.8577(2) 0.4959(2) 0.10846(16) 0.0332(9) Uani 1 1 d .
H73 H 0.8120 0.4797 0.1279 0.040 Uiso 1 1 calc R
C75 C 0.8961(2) 0.1557(3) 0.25204(15) 0.0382(10) Uani 1 1 d .
H75 H 0.8633 0.1271 0.2225 0.046 Uiso 1 1 calc R
C76 C 0.7258(2) -0.0011(3) 0.20535(16) 0.0513(12) Uani 1 1 d .
H76 H 0.7759 0.0231 0.1974 0.062 Uiso 1 1 calc R
C82 C 0.4357(2) 0.3209(3) 0.1990(2) 0.0615(13) Uani 1 1 d .
H82A H 0.4261 0.2871 0.2330 0.092 Uiso 1 1 calc R
H82B H 0.4027 0.2976 0.1691 0.092 Uiso 1 1 calc R
H82C H 0.4269 0.3879 0.2044 0.092 Uiso 1 1 calc R
C83 C 0.8729(3) 0.5995(3) 0.1186(2) 0.0647(15) Uani 1 1 d .
H83A H 0.9166 0.6183 0.0990 0.097 Uiso 1 1 calc R
H83B H 0.8818 0.6104 0.1580 0.097 Uiso 1 1 calc R
H83C H 0.8303 0.6364 0.1051 0.097 Uiso 1 1 calc R
C85 C 0.9210(3) 0.0778(4) 0.2910(2) 0.0821(18) Uani 1 1 d .
H85A H 0.9471 0.0298 0.2707 0.123 Uiso 1 1 calc R
H85B H 0.8779 0.0498 0.3074 0.123 Uiso 1 1 calc R
H85C H 0.9542 0.1034 0.3202 0.123 Uiso 1 1 calc R
C86 C 0.7364(3) -0.0974(4) 0.2320(2) 0.0733(16) Uani 1 1 d .
H86A H 0.6882 -0.1244 0.2393 0.110 Uiso 1 1 calc R
H86B H 0.7656 -0.0910 0.2667 0.110 Uiso 1 1 calc R
H86C H 0.7623 -0.1387 0.2072 0.110 Uiso 1 1 calc R
C92 C 0.5310(3) 0.2019(3) 0.17552(18) 0.0568(13) Uani 1 1 d .
H92A H 0.5829 0.1933 0.1673 0.085 Uiso 1 1 calc R
H92B H 0.4995 0.1788 0.1447 0.085 Uiso 1 1 calc R
H92C H 0.5204 0.1670 0.2089 0.085 Uiso 1 1 calc R
C93 C 0.9202(2) 0.4372(3) 0.13410(17) 0.0451(11) Uani 1 1 d .
H93A H 0.9103 0.3708 0.1269 0.068 Uiso 1 1 calc R
H93B H 0.9238 0.4480 0.1739 0.068 Uiso 1 1 calc R
H93C H 0.9668 0.4549 0.1181 0.068 Uiso 1 1 calc R
C95 C 0.8500(3) 0.2270(3) 0.28245(19) 0.0629(14) Uani 1 1 d .
H95A H 0.8803 0.2551 0.3125 0.094 Uiso 1 1 calc R
H95B H 0.8074 0.1956 0.2975 0.094 Uiso 1 1 calc R
H95C H 0.8328 0.2761 0.2568 0.094 Uiso 1 1 calc R
C96 C 0.6923(3) 0.0669(3) 0.24472(17) 0.0652(14) Uani 1 1 d .
H96A H 0.6433 0.0448 0.2539 0.098 Uiso 1 1 calc R
H96B H 0.6880 0.1286 0.2274 0.098 Uiso 1 1 calc R
H96C H 0.7240 0.0712 0.2783 0.098 Uiso 1 1 calc R
C102 C 0.7254(2) 0.5282(3) 0.24309(16) 0.0419(10) Uani 1 1 d .
H102 H 0.7195 0.5445 0.2032 0.050 Uiso 1 1 calc R
C103 C 0.6810(2) 0.4497(3) -0.05936(14) 0.0399(10) Uani 1 1 d .
H103 H 0.6447 0.4581 -0.0301 0.048 Uiso 1 1 calc R
C105 C 1.0596(2) 0.1975(3) 0.08816(16) 0.0373(10) Uani 1 1 d .
H105 H 1.0250 0.1485 0.0731 0.045 Uiso 1 1 calc R
C106 C 0.7075(2) 0.0028(3) -0.00487(14) 0.0319(9) Uani 1 1 d .
H106 H 0.7624 0.0004 0.0015 0.038 Uiso 1 1 calc R
C112 C 0.7167(3) 0.6183(3) 0.2759(2) 0.0776(16) Uani 1 1 d .
H11D H 0.6668 0.6432 0.2690 0.116 Uiso 1 1 calc R
H11E H 0.7529 0.6644 0.2645 0.116 Uiso 1 1 calc R
H11F H 0.7249 0.6051 0.3151 0.116 Uiso 1 1 calc R
C113 C 0.6680(3) 0.3528(3) -0.08476(18) 0.0523(12) Uani 1 1 d .
H11G H 0.7016 0.3434 -0.1146 0.078 Uiso 1 1 calc R
H11H H 0.6169 0.3482 -0.0993 0.078 Uiso 1 1 calc R
H11I H 0.6771 0.3047 -0.0566 0.078 Uiso 1 1 calc R
C115 C 1.0531(3) 0.2835(3) 0.05031(19) 0.0557(12) Uani 1 1 d .
H11J H 1.0033 0.3099 0.0517 0.084 Uiso 1 1 calc R
H11K H 1.0622 0.2648 0.0125 0.084 Uiso 1 1 calc R
H11L H 1.0894 0.3306 0.0626 0.084 Uiso 1 1 calc R
C116 C 0.6881(2) 0.0966(3) -0.03075(16) 0.0451(11) Uani 1 1 d .
H11M H 0.6346 0.1004 -0.0380 0.068 Uiso 1 1 calc R
H11N H 0.7131 0.1031 -0.0654 0.068 Uiso 1 1 calc R
H11O H 0.7040 0.1470 -0.0056 0.068 Uiso 1 1 calc R
C122 C 0.8026(3) 0.4885(4) 0.2534(2) 0.0674(14) Uani 1 1 d .
H12A H 0.8096 0.4704 0.2921 0.101 Uiso 1 1 calc R
H12B H 0.8392 0.5360 0.2446 0.101 Uiso 1 1 calc R
H12C H 0.8088 0.4335 0.2300 0.101 Uiso 1 1 calc R
C123 C 0.6649(3) 0.5248(3) -0.10316(17) 0.0630(14) Uani 1 1 d .
H12D H 0.6721 0.5869 -0.0868 0.094 Uiso 1 1 calc R
H12E H 0.6138 0.5186 -0.1175 0.094 Uiso 1 1 calc R
H12F H 0.6984 0.5168 -0.1332 0.094 Uiso 1 1 calc R
C125 C 1.1388(2) 0.1592(3) 0.0862(2) 0.0564(13) Uani 1 1 d .
H12G H 1.1739 0.2073 0.0993 0.085 Uiso 1 1 calc R
H12H H 1.1489 0.1422 0.0483 0.085 Uiso 1 1 calc R
H12I H 1.1440 0.1038 0.1097 0.085 Uiso 1 1 calc R
C126 C 0.6851(2) -0.0767(3) -0.04467(17) 0.0507(12) Uani 1 1 d .
H12J H 0.6969 -0.1371 -0.0273 0.076 Uiso 1 1 calc R
H12K H 0.7122 -0.0705 -0.0784 0.076 Uiso 1 1 calc R
H12L H 0.6320 -0.0733 -0.0537 0.076 Uiso 1 1 calc R
N11 N 0.62537(15) 0.44862(19) 0.15836(11) 0.0223(7) Uani 1 1 d .
N14 N 0.93321(14) 0.10903(18) 0.14044(11) 0.0210(6) Uani 1 1 d .
N17 N 0.60779(15) 0.2830(2) 0.05685(12) 0.0312(7) Uani 1 1 d .
H17A H 0.6276 0.2793 0.0228 0.037 Uiso 1 1 calc R
H17B H 0.6122 0.2242 0.0719 0.037 Uiso 1 1 calc R
N18 N 0.85927(17) 0.2043(2) 0.02586(11) 0.0340(8) Uani 1 1 d .
H18A H 0.8252 0.2502 0.0170 0.041 Uiso 1 1 calc R
H18B H 0.9045 0.2332 0.0297 0.041 Uiso 1 1 calc R
N21 N 0.70858(14) 0.48320(18) 0.05967(11) 0.0211(7) Uani 1 1 d .
N24 N 0.79370(14) 0.01646(18) 0.10069(11) 0.0217(7) Uani 1 1 d .
N27 N 0.5311(2) 0.2968(2) 0.04633(17) 0.0605(11) Uani 1 1 d .
N28 N 0.8617(2) 0.1420(2) -0.02100(13) 0.0511(10) Uani 1 1 d .
S1 S 0.75890(5) 0.25899(6) 0.13647(4) 0.0311(2) Uani 1 1 d .
Fe1 Fe 0.68418(3) 0.37218(3) 0.106687(19) 0.01985(14) Uani 1 1 d .
Fe2 Fe 0.83316(3) 0.14859(3) 0.106936(19) 0.01995(14) Uani 1 1 d .

loop_
_atom_site_aniso_label
_atom_site_aniso_U_11
_atom_site_aniso_U_22
_atom_site_aniso_U_33
_atom_site_aniso_U_23
_atom_site_aniso_U_13
_atom_site_aniso_U_12
C11 0.044(3) 0.041(2) 0.038(2) -0.0034(19) 0.009(2) 0.019(2)
C12 0.034(2) 0.031(2) 0.022(2) 0.0015(17) 0.0074(17) 0.0120(17)
C13 0.028(2) 0.0212(19) 0.031(2) 0.0081(16) 0.0084(17) 0.0002(16)
C14 0.033(2) 0.036(2) 0.039(2) 0.0015(18) -0.0036(18) 0.0079(18)
C15 0.027(2) 0.0220(19) 0.027(2) -0.0036(16) -0.0088(17) 0.0067(16)
C16 0.029(2) 0.024(2) 0.029(2) -0.0005(16) 0.0003(17) -0.0028(16)
C21 0.026(2) 0.030(2) 0.021(2) -0.0091(16) -0.0008(16) 0.0091(17)
C22 0.045(2) 0.037(2) 0.024(2) 0.0046(18) 0.0100(18) 0.0044(19)
C23 0.028(2) 0.022(2) 0.039(2) 0.0057(17) 0.0048(18) 0.0000(16)
C24 0.023(2) 0.027(2) 0.0179(19) 0.0020(15) 0.0038(15) 0.0077(16)
C25 0.036(2) 0.029(2) 0.031(2) -0.0071(18) -0.0074(18) 0.0070(18)
C26 0.036(2) 0.043(2) 0.034(2) 0.0043(19) 0.0028(19) -0.0125(19)
C31 0.028(2) 0.025(2) 0.024(2) 0.0016(16) -0.0052(17) 0.0098(16)
C32 0.076(3) 0.055(3) 0.035(3) 0.014(2) 0.013(2) -0.009(3)
C33 0.028(2) 0.043(3) 0.057(3) 0.009(2) 0.009(2) 0.0003(19)
C34 0.038(2) 0.0172(19) 0.028(2) 0.0000(16) 0.0039(17) 0.0066(17)
C35 0.056(3) 0.050(3) 0.039(3) -0.018(2) -0.006(2) 0.000(2)
C36 0.038(3) 0.059(3) 0.043(3) -0.001(2) 0.014(2) -0.015(2)
C37 0.042(3) 0.042(3) 0.090(4) -0.017(3) -0.025(3) -0.001(2)
C38 0.144(5) 0.066(3) 0.026(3) 0.016(2) 0.027(3) 0.045(3)
C41 0.023(2) 0.0193(19) 0.023(2) 0.0012(15) -0.0059(16) -0.0011(15)
C42 0.097(4) 0.076(4) 0.019(2) 0.009(2) 0.001(3) -0.014(3)
C43 0.046(3) 0.059(3) 0.056(3) 0.009(2) 0.031(2) -0.003(2)
C44 0.035(2) 0.021(2) 0.023(2) -0.0004(16) 0.0035(17) -0.0024(17)
C45 0.052(3) 0.055(3) 0.060(3) -0.026(3) -0.010(3) -0.012(2)
C46 0.025(2) 0.056(3) 0.057(3) -0.008(2) 0.005(2) -0.012(2)
C47 0.035(2) 0.036(2) 0.046(3) -0.004(2) -0.009(2) 0.0018(19)
C48 0.057(3) 0.041(2) 0.029(2) -0.0041(19) 0.008(2) 0.011(2)
C51 0.038(2) 0.026(2) 0.036(2) 0.0074(17) 0.0005(18) 0.0011(17)
C52 0.080(4) 0.058(3) 0.025(2) 0.003(2) -0.010(2) -0.003(3)
C53 0.050(3) 0.056(3) 0.031(2) 0.005(2) 0.023(2) 0.000(2)
C54 0.047(3) 0.022(2) 0.057(3) 0.0004(19) -0.006(2) 0.0004(18)
C55 0.037(3) 0.044(3) 0.062(3) -0.004(2) 0.003(2) -0.007(2)
C56 0.031(2) 0.049(3) 0.042(3) -0.007(2) -0.007(2) 0.0000(19)
C62 0.052(3) 0.040(2) 0.019(2) 0.0008(18) -0.0037(19) 0.007(2)
C63 0.038(2) 0.031(2) 0.028(2) 0.0052(17) 0.0094(18) 0.0008(18)
C65 0.026(2) 0.029(2) 0.039(2) -0.0068(18) -0.0047(18) 0.0012(17)
C66 0.030(2) 0.022(2) 0.035(2) -0.0052(17) -0.0019(18) -0.0008(16)
C72 0.046(3) 0.039(2) 0.031(2) 0.0084(19) 0.010(2) -0.004(2)
C73 0.024(2) 0.032(2) 0.044(2) 0.0004(18) -0.0008(18) -0.0028(17)
C75 0.046(3) 0.044(2) 0.024(2) -0.0086(18) 0.0005(19) 0.002(2)
C76 0.038(3) 0.088(4) 0.028(2) 0.009(2) 0.008(2) -0.018(2)
C82 0.056(3) 0.070(3) 0.059(3) 0.019(3) 0.013(3) 0.001(3)
C83 0.081(4) 0.031(3) 0.078(4) -0.002(2) -0.032(3) 0.004(2)
C85 0.090(4) 0.073(4) 0.086(4) 0.030(3) 0.038(3) 0.026(3)
C86 0.065(3) 0.107(4) 0.049(3) 0.024(3) 0.011(3) 0.028(3)
C92 0.073(3) 0.051(3) 0.047(3) -0.001(2) 0.006(2) -0.009(2)
C93 0.034(2) 0.045(3) 0.055(3) 0.005(2) -0.002(2) 0.003(2)
C95 0.067(3) 0.073(3) 0.050(3) -0.010(3) 0.017(3) 0.010(3)
C96 0.091(4) 0.075(4) 0.029(3) 0.006(2) -0.002(3) -0.013(3)
C102 0.047(3) 0.048(3) 0.029(2) 0.0008(19) -0.0112(19) -0.002(2)
C103 0.045(3) 0.059(3) 0.016(2) 0.0012(19) 0.0033(18) 0.006(2)
C105 0.032(2) 0.038(2) 0.043(2) 0.0010(19) 0.0097(19) -0.0031(18)
C106 0.032(2) 0.035(2) 0.028(2) -0.0088(18) -0.0056(17) 0.0000(17)
C112 0.093(4) 0.059(3) 0.080(4) -0.011(3) -0.006(3) -0.003(3)
C113 0.058(3) 0.059(3) 0.039(3) -0.003(2) 0.001(2) -0.004(2)
C115 0.055(3) 0.053(3) 0.060(3) 0.007(2) 0.013(2) 0.001(2)
C116 0.049(3) 0.053(3) 0.032(2) 0.002(2) -0.001(2) 0.007(2)
C122 0.057(3) 0.080(4) 0.063(3) 0.006(3) -0.013(3) 0.000(3)
C123 0.085(4) 0.067(3) 0.036(3) 0.001(2) -0.005(2) 0.017(3)
C125 0.044(3) 0.058(3) 0.068(3) -0.002(2) 0.013(2) 0.006(2)
C126 0.046(3) 0.061(3) 0.045(3) -0.017(2) -0.001(2) -0.001(2)
N11 0.0244(16) 0.0243(16) 0.0181(16) 0.0006(13) 0.0005(12) 0.0035(13)
N14 0.0218(16) 0.0223(16) 0.0187(16) -0.0008(12) -0.0006(12) 0.0030(13)
N17 0.0283(18) 0.0300(17) 0.0349(19) -0.0048(14) -0.0033(15) 0.0018(14)
N18 0.046(2) 0.0343(19) 0.0223(17) 0.0019(14) 0.0061(15) 0.0083(15)
N21 0.0191(16) 0.0233(16) 0.0209(16) 0.0024(12) 0.0024(13) 0.0009(12)
N24 0.0219(16) 0.0202(16) 0.0228(16) 0.0027(12) -0.0012(13) -0.0015(13)
N27 0.045(2) 0.039(2) 0.094(3) -0.009(2) -0.027(2) 0.0012(18)
N28 0.075(3) 0.052(2) 0.0272(19) 0.0077(17) 0.0111(18) 0.017(2)
S1 0.0340(6) 0.0279(5) 0.0317(5) 0.0030(4) 0.0041(4) 0.0144(4)
Fe1 0.0222(3) 0.0187(3) 0.0188(3) 0.0006(2) 0.0023(2) 0.0032(2)
Fe2 0.0216(3) 0.0190(3) 0.0193(3) 0.0007(2) 0.0009(2) 0.0033(2)

loop_
_atom_type_symbol
_atom_type_description
_atom_type_scat_dispersion_real
_atom_type_scat_dispersion_imag
_atom_type_scat_source
C C 0.0033 0.0016 'International Tables Vol C Tables 4.2.6.8 and 6.1.1.4'
H H 0.0000 0.0000 'International Tables Vol C Tables 4.2.6.8 and 6.1.1.4'
N N 0.0061 0.0033 'International Tables Vol C Tables 4.2.6.8 and 6.1.1.4'
S S 0.1246 0.1234 'International Tables Vol C Tables 4.2.6.8 and 6.1.1.4'
Fe Fe 0.3463 0.8444 'International Tables Vol C Tables 4.2.6.8 and 6.1.1.4'

loop_
_geom_angle_atom_site_label_1
_geom_angle_atom_site_label_2
_geom_angle_atom_site_label_3
_geom_angle
C22 C12 C62 121.2(3)
C22 C12 N11 120.7(3)
C62 C12 N11 118.1(3)
C23 C13 C63 121.0(3)
C23 C13 N21 118.8(3)
C63 C13 N21 120.1(3)
C65 C15 C25 120.1(3)
C65 C15 N14 121.4(3)
C25 C15 N14 118.5(3)
C26 C16 C66 119.8(3)
C26 C16 N24 118.6(3)
C66 C16 N24 121.6(3)
N11 C21 C31 124.5(3)
N11 C21 C11 119.6(3)
C31 C21 C11 115.9(3)
C12 C22 C32 117.8(4)
C12 C22 C72 122.3(3)
C32 C22 C72 119.9(4)
C33 C23 C13 117.7(4)
C33 C23 C73 119.9(3)
C13 C23 C73 122.3(3)
N14 C24 C34 124.3(3)
N14 C24 C14 120.3(3)
C34 C24 C14 115.4(3)
C35 C25 C15 118.2(4)
C35 C25 C75 119.7(4)
C15 C25 C75 122.1(3)
C36 C26 C16 119.0(4)
C36 C26 C76 119.4(4)
C16 C26 C76 121.6(3)
C41 C31 C21 128.7(3)
C42 C32 C22 121.3(4)
C43 C33 C23 121.9(4)
C44 C34 C24 130.1(3)
C45 C35 C25 122.1(4)
C46 C36 C26 121.7(4)
N21 C41 C31 123.5(3)
N21 C41 C51 120.5(3)
C31 C41 C51 116.0(3)
C52 C42 C32 120.2(4)
C33 C43 C53 119.9(4)
N24 C44 C34 123.7(3)
N24 C44 C54 119.5(3)
C34 C44 C54 116.8(3)
C55 C45 C35 119.2(4)
C56 C46 C36 118.8(4)
C42 C52 C62 121.6(4)
C43 C53 C63 121.7(4)
C45 C55 C65 122.0(4)
C46 C56 C66 122.3(4)
C52 C62 C12 117.9(4)
C52 C62 C102 118.9(4)
C12 C62 C102 123.2(3)
C53 C63 C13 117.7(4)
C53 C63 C103 119.1(3)
C13 C63 C103 123.1(3)
C55 C65 C15 118.4(4)
C55 C65 C105 119.8(4)
C15 C65 C105 121.8(3)
C56 C66 C16 118.4(3)
C56 C66 C106 120.0(3)
C16 C66 C106 121.6(3)
C22 C72 C92 111.7(3)
C22 C72 C82 111.5(3)
C92 C72 C82 110.6(4)
C23 C73 C93 113.8(3)
C23 C73 C83 110.9(3)
C93 C73 C83 110.0(3)
C25 C75 C85 111.8(4)
C25 C75 C95 112.7(3)
C85 C75 C95 109.8(4)
C96 C76 C26 112.7(4)
C96 C76 C86 110.8(4)
C26 C76 C86 111.4(4)
C62 C102 C122 110.3(4)
C62 C102 C112 113.3(4)
C122 C102 C112 110.2(4)
C63 C103 C113 111.1(3)
C63 C103 C123 113.5(4)
C113 C103 C123 109.3(3)
C65 C105 C115 112.1(3)
C65 C105 C125 112.1(3)
C115 C105 C125 108.2(3)
C66 C106 C116 110.4(3)
C66 C106 C126 112.9(3)
C116 C106 C126 110.0(3)
C21 N11 C12 118.2(3)
C21 N11 Fe1 122.3(2)
C12 N11 Fe1 119.0(2)
C24 N14 C15 118.3(3)
C24 N14 Fe2 122.2(2)
C15 N14 Fe2 119.1(2)
N27 N17 Fe1 127.3(2)
N28 N18 Fe2 120.0(2)
C41 N21 C13 119.4(3)
C41 N21 Fe1 123.3(2)
C13 N21 Fe1 117.0(2)
C44 N24 C16 117.9(3)
C44 N24 Fe2 121.9(2)
C16 N24 Fe2 119.7(2)
C47 N27 N17 112.6(3)
C47 N27 C37 113.1(3)
N17 N27 C37 111.4(3)
C48 N28 N18 109.6(3)
C48 N28 C38 111.0(3)
N18 N28 C38 109.8(3)
Fe1 S1 Fe2 141.91(5)
N11 Fe1 N21 93.70(11)
N11 Fe1 N17 108.71(11)
N21 Fe1 N17 106.91(11)
N11 Fe1 S1 121.82(8)
N21 Fe1 S1 127.90(8)
N17 Fe1 S1 96.77(8)
N24 Fe2 N14 94.40(11)
N24 Fe2 N18 111.12(11)
N14 Fe2 N18 103.63(11)
N24 Fe2 S1 118.09(8)
N14 Fe2 S1 127.71(8)
N18 Fe2 S1 101.10(8)

loop_
_geom_bond_atom_site_label_1
_geom_bond_atom_site_label_2
_geom_bond_distance
C11 C21 1.517(5)
C12 C22 1.398(5)
C12 C62 1.407(5)
C12 N11 1.445(4)
C13 C23 1.403(5)
C13 C63 1.411(5)
C13 N21 1.445(4)
C14 C24 1.515(5)
C15 C65 1.407(5)
C15 C25 1.414(5)
C15 N14 1.444(4)
C16 C26 1.409(5)
C16 C66 1.411(5)
C16 N24 1.428(4)
C21 N11 1.327(4)
C21 C31 1.400(5)
C22 C32 1.403(5)
C22 C72 1.503(5)
C23 C33 1.396(5)
C23 C73 1.515(5)
C24 N14 1.320(4)
C24 C34 1.401(5)
C25 C35 1.385(5)
C25 C75 1.513(5)
C26 C36 1.383(5)
C26 C76 1.527(5)
C31 C41 1.398(5)
C32 C42 1.370(6)
C33 C43 1.364(6)
C34 C44 1.395(5)
C35 C45 1.373(6)
C36 C46 1.382(6)
C37 N27 1.455(5)
C38 N28 1.466(5)
C41 N21 1.330(4)
C41 C51 1.519(5)
C42 C52 1.360(6)
C43 C53 1.369(6)
C44 N24 1.341(4)
C44 C54 1.515(5)
C45 C55 1.368(6)
C46 C56 1.373(6)
C47 N27 1.413(5)
C48 N28 1.425(5)
C52 C62 1.394(5)
C53 C63 1.394(5)
C55 C65 1.390(5)
C56 C66 1.387(5)
C62 C102 1.513(5)
C63 C103 1.504(5)
C65 C105 1.516(5)
C66 C106 1.514(5)
C72 C92 1.526(6)
C72 C82 1.527(6)
C73 C93 1.523(5)
C73 C83 1.525(5)
C75 C85 1.520(6)
C75 C95 1.531(5)
C76 C96 1.512(6)
C76 C86 1.531(6)
C102 C122 1.522(6)
C102 C112 1.527(6)
C103 C113 1.531(6)
C103 C123 1.532(5)
C105 C115 1.538(5)
C105 C125 1.540(5)
C106 C116 1.517(5)
C106 C126 1.537(5)
N11 Fe1 2.010(3)
N14 Fe2 2.036(3)
N17 N27 1.418(4)
N17 Fe1 2.206(3)
N18 N28 1.450(4)
N18 Fe2 2.201(3)
N21 Fe1 2.018(3)
N24 Fe2 2.023(3)
S1 Fe1 2.2119(10)
S1 Fe2 2.2166(10)

loop_
_geom_torsion_atom_site_label_1
_geom_torsion_atom_site_label_2
_geom_torsion_atom_site_label_3
_geom_torsion_atom_site_label_4
_geom_torsion
C62 C12 C22 C32 0.2(6)
N11 C12 C22 C32 177.6(3)
C62 C12 C22 C72 179.7(3)
N11 C12 C22 C72 -2.9(5)
C63 C13 C23 C33 1.9(5)
N21 C13 C23 C33 180.0(3)
C63 C13 C23 C73 178.8(3)
N21 C13 C23 C73 -3.1(5)
C65 C15 C25 C35 -1.8(5)
N14 C15 C25 C35 177.5(3)
C65 C15 C25 C75 -179.6(3)
N14 C15 C25 C75 -0.4(5)
C66 C16 C26 C36 0.8(6)
N24 C16 C26 C36 -179.6(3)
C66 C16 C26 C76 179.9(4)
N24 C16 C26 C76 -0.5(6)
N11 C21 C31 C41 -9.5(6)
C11 C21 C31 C41 169.7(3)
C12 C22 C32 C42 0.6(6)
C72 C22 C32 C42 -178.8(4)
C13 C23 C33 C43 -0.7(6)
C73 C23 C33 C43 -177.7(4)
N14 C24 C34 C44 -15.8(6)
C14 C24 C34 C44 162.6(3)
C15 C25 C35 C45 1.7(6)
C75 C25 C35 C45 179.6(4)
C16 C26 C36 C46 -1.1(6)
C76 C26 C36 C46 179.8(4)
C21 C31 C41 N21 17.0(6)
C21 C31 C41 C51 -162.1(3)
C22 C32 C42 C52 -0.4(8)
C23 C33 C43 C53 -1.0(6)
C24 C34 C44 N24 9.9(6)
C24 C34 C44 C54 -169.6(3)
C25 C35 C45 C55 -0.3(7)
C26 C36 C46 C56 0.4(6)
C32 C42 C52 C62 -0.8(8)
C33 C43 C53 C63 1.5(7)
C35 C45 C55 C65 -1.1(7)
C36 C46 C56 C66 0.7(6)
C42 C52 C62 C12 1.6(7)
C42 C52 C62 C102 -177.9(4)
C22 C12 C62 C52 -1.3(6)
N11 C12 C62 C52 -178.8(3)
C22 C12 C62 C102 178.2(4)
N11 C12 C62 C102 0.7(5)
C43 C53 C63 C13 -0.3(6)
C43 C53 C63 C103 179.9(4)
C23 C13 C63 C53 -1.4(5)
N21 C13 C63 C53 -179.5(3)
C23 C13 C63 C103 178.3(3)
N21 C13 C63 C103 0.3(5)
C45 C55 C65 C15 1.0(6)
C45 C55 C65 C105 -178.6(4)
C25 C15 C65 C55 0.5(5)
N14 C15 C65 C55 -178.8(3)
C25 C15 C65 C105 -179.9(3)
N14 C15 C65 C105 0.9(5)
C46 C56 C66 C16 -0.9(6)
C46 C56 C66 C106 179.5(4)
C26 C16 C66 C56 0.2(5)
N24 C16 C66 C56 -179.4(3)
C26 C16 C66 C106 179.7(3)
N24 C16 C66 C106 0.1(5)
C12 C22 C72 C92 115.3(4)
C32 C22 C72 C92 -65.3(5)
C12 C22 C72 C82 -120.4(4)
C32 C22 C72 C82 59.1(5)
C33 C23 C73 C93 -43.0(5)
C13 C23 C73 C93 140.1(3)
C33 C23 C73 C83 81.7(4)
C13 C23 C73 C83 -95.2(4)
C35 C25 C75 C85 -77.1(5)
C15 C25 C75 C85 100.7(4)
C35 C25 C75 C95 47.1(5)
C15 C25 C75 C95 -135.1(4)
C36 C26 C76 C96 -51.2(5)
C16 C26 C76 C96 129.8(4)
C36 C26 C76 C86 74.2(5)
C16 C26 C76 C86 -104.9(4)
C52 C62 C102 C122 65.1(5)
C12 C62 C102 C122 -114.4(4)
C52 C62 C102 C112 -58.9(5)
C12 C62 C102 C112 121.7(4)
C53 C63 C103 C113 62.1(5)
C13 C63 C103 C113 -117.7(4)
C53 C63 C103 C123 -61.6(5)
C13 C63 C103 C123 118.6(4)
C55 C65 C105 C115 -63.6(5)
C15 C65 C105 C115 116.8(4)
C55 C65 C105 C125 58.3(5)
C15 C65 C105 C125 -121.3(4)
C56 C66 C106 C116 73.4(4)
C16 C66 C106 C116 -106.1(4)
C56 C66 C106 C126 -50.2(5)
C16 C66 C106 C126 130.3(4)
C31 C21 N11 C12 160.3(3)
C11 C21 N11 C12 -18.9(5)
C31 C21 N11 Fe1 -11.6(5)
C11 C21 N11 Fe1 169.2(3)
C22 C12 N11 C21 107.1(4)
C62 C12 N11 C21 -75.4(4)
C22 C12 N11 Fe1 -80.7(4)
C62 C12 N11 Fe1 96.8(3)
C34 C24 N14 C15 173.1(3)
C14 C24 N14 C15 -5.2(5)
C34 C24 N14 Fe2 0.7(5)
C14 C24 N14 Fe2 -177.6(2)
C65 C15 N14 C24 84.9(4)
C25 C15 N14 C24 -94.4(4)
C65 C15 N14 Fe2 -102.5(3)
C25 C15 N14 Fe2 78.2(3)
C31 C41 N21 C13 -175.5(3)
C51 C41 N21 C13 3.6(5)
C31 C41 N21 Fe1 -1.8(4)
C51 C41 N21 Fe1 177.3(2)
C23 C13 N21 C41 98.6(4)
C63 C13 N21 C41 -83.3(4)
C23 C13 N21 Fe1 -75.5(3)
C63 C13 N21 Fe1 102.6(3)
C34 C44 N24 C16 -162.4(3)
C54 C44 N24 C16 17.1(5)
C34 C44 N24 Fe2 9.5(5)
C54 C44 N24 Fe2 -171.0(3)
C26 C16 N24 C44 86.1(4)
C66 C16 N24 C44 -94.2(4)
C26 C16 N24 Fe2 -85.9(4)
C66 C16 N24 Fe2 93.7(3)
Fe1 N17 N27 C47 50.1(5)
Fe1 N17 N27 C37 178.4(3)
Fe2 N18 N28 C48 -64.0(4)
Fe2 N18 N28 C38 173.8(3)
C21 N11 Fe1 N21 18.6(3)
C12 N11 Fe1 N21 -153.2(2)
C21 N11 Fe1 N17 -90.6(3)
C12 N11 Fe1 N17 97.6(3)
C21 N11 Fe1 S1 158.5(2)
C12 N11 Fe1 S1 -13.3(3)
C41 N21 Fe1 N11 -12.3(3)
C13 N21 Fe1 N11 161.5(2)
C41 N21 Fe1 N17 98.5(3)
C13 N21 Fe1 N17 -87.6(2)
C41 N21 Fe1 S1 -148.3(2)
C13 N21 Fe1 S1 25.5(3)
N27 N17 Fe1 N11 21.3(3)
N27 N17 Fe1 N21 -78.7(3)
N27 N17 Fe1 S1 148.3(3)
Fe2 S1 Fe1 N11 176.91(11)
Fe2 S1 Fe1 N21 -57.69(14)
Fe2 S1 Fe1 N17 59.92(11)
C44 N24 Fe2 N14 -16.8(3)
C16 N24 Fe2 N14 154.9(2)
C44 N24 Fe2 N18 89.6(3)
C16 N24 Fe2 N18 -98.7(2)
C44 N24 Fe2 S1 -154.3(2)
C16 N24 Fe2 S1 17.4(3)
C24 N14 Fe2 N24 12.0(3)
C15 N14 Fe2 N24 -160.3(2)
C24 N14 Fe2 N18 -101.0(3)
C15 N14 Fe2 N18 86.7(2)
C24 N14 Fe2 S1 143.0(2)
C15 N14 Fe2 S1 -29.3(3)
N28 N18 Fe2 N24 -12.4(3)
N28 N18 Fe2 N14 87.9(3)
N28 N18 Fe2 S1 -138.6(2)
Fe1 S1 Fe2 N24 -98.27(12)
Fe1 S1 Fe2 N14 140.21(12)
Fe1 S1 Fe2 N18 23.13(12)
